data_4088700
loop_
_publ_author_name
'Mart\'inez de Salinas, Sara'
'D\'iez, Josefina'
'Falvello, Larry R.'
'Gonz\'alez, Javier'
'Gamasa, M. Pilar'
'Lastra, Elena'

_publ_section_title
;
 Intramolecular C--C Coupling Reactions of Alkynyl, Vinylidene, and
 Alkenylphosphane Ligands in Rhodium(III) Complexes
;
_journal_issue 17
_journal_name_full Organometallics
_journal_page_first 2793
_journal_paper_doi 10.1021/acs.organomet.6b00330
_journal_volume 35
_journal_year 2016
_chemical_absolute_configuration ad
_chemical_compound_source synthesis
_chemical_formula_moiety 'C36 H47 P Rh, C F3 O3 S'
_chemical_formula_sum 'C37 H47 F3 O3 P Rh S'
_chemical_formula_weight 762.68
_space_group_crystal_system orthorhombic
_space_group_IT_number 19
_space_group_name_Hall 'P 2ac 2ab'
_space_group_name_H-M_alt 'P 21 21 21'
_atom_sites_solution_hydrogens geom
_audit_creation_method SHELXL-2014
_cell_angle_alpha 90
_cell_angle_beta 90
_cell_angle_gamma 90
_cell_formula_units_Z 4
_cell_length_a 9.0793(6)
_cell_length_b 11.8510(5)
_cell_length_c 32.869(2)
_cell_measurement_reflns_used 4266
_cell_measurement_temperature 123(2)
_cell_measurement_theta_max 74.3350
_cell_measurement_theta_min 3.7267
_cell_volume 3536.7(4)
_computing_cell_refinement
;
CrysAlisPro, Agilent Technologies,
Version 1.171.35.19 (release 27-10-2011 CrysAlis171 .NET)
(compiled Oct 27 2011,15:02:11)
;
_computing_data_collection
;
CrysAlisPro, Agilent Technologies,
Version 1.171.35.19 (release 27-10-2011 CrysAlis171 .NET)
(compiled Oct 27 2011,15:02:11)
;
_computing_data_reduction
;
CrysAlisPro, Agilent Technologies,
Version 1.171.35.19 (release 27-10-2011 CrysAlis171 .NET)
(compiled Oct 27 2011,15:02:11)
;
_computing_molecular_graphics 'PLATON (Spek, 2008)'
_computing_publication_material 'WinGX publication routines (Farrugia, 2012)'
_computing_structure_refinement 'SHELXL-2014 (Sheldrick, 2014)'
_computing_structure_solution DIRDIF-2008
_diffrn_ambient_temperature 123(2)
_diffrn_detector_area_resol_mean 8.2640
_diffrn_measured_fraction_theta_full 0.997
_diffrn_measured_fraction_theta_max 0.966
_diffrn_measurement_device_type 'Xcalibur, Onyx, Nova'
_diffrn_measurement_method '\w scans'
_diffrn_radiation_monochromator graphite
_diffrn_radiation_source 'Nova (Cu) X-ray Source'
_diffrn_radiation_type CuK\a
_diffrn_radiation_wavelength 1.5418
_diffrn_reflns_av_R_equivalents 0.0302
_diffrn_reflns_av_unetI/netI 0.0447
_diffrn_reflns_Laue_measured_fraction_full 0.997
_diffrn_reflns_Laue_measured_fraction_max 0.966
_diffrn_reflns_limit_h_max 11
_diffrn_reflns_limit_h_min -10
_diffrn_reflns_limit_k_max 14
_diffrn_reflns_limit_k_min -9
_diffrn_reflns_limit_l_max 40
_diffrn_reflns_limit_l_min -40
_diffrn_reflns_number 9664
_diffrn_reflns_point_group_measured_fraction_full 0.879
_diffrn_reflns_point_group_measured_fraction_max 0.828
_diffrn_reflns_theta_full 67.000
_diffrn_reflns_theta_max 74.507
_diffrn_reflns_theta_min 3.965
_exptl_absorpt_coefficient_mu 5.306
_exptl_absorpt_correction_T_max 1.00000
_exptl_absorpt_correction_T_min 0.88091
_exptl_absorpt_correction_type multi-scan
_exptl_absorpt_process_details
;
CrysAlisPro, Agilent Technologies,
Version 1.171.35.19 (release 27-10-2011 CrysAlis171 .NET)
(compiled Oct 27 2011,15:02:11)
Empirical absorption correction using spherical harmonics,
 implemented in SCALE3 ABSPACK scaling algorithm.
;
_exptl_crystal_colour red
_exptl_crystal_density_diffrn 1.432
_exptl_crystal_description Prism
_exptl_crystal_F_000 1584
_exptl_crystal_size_max 0.079
_exptl_crystal_size_mid 0.033
_exptl_crystal_size_min 0.022
_refine_diff_density_max 0.437
_refine_diff_density_min -0.445
_refine_diff_density_rms 0.065
_refine_ls_abs_structure_details
;
 Flack x determined using 1850 quotients [(I+)-(I-)]/[(I+)+(I-)]
 (Parsons, Flack and Wagner, Acta Cryst. B69 (2013) 249-259).
;
_refine_ls_abs_structure_Flack -0.019(7)
_refine_ls_extinction_method none
_refine_ls_goodness_of_fit_ref 1.041
_refine_ls_hydrogen_treatment constr
_refine_ls_matrix_type full
_refine_ls_number_parameters 425
_refine_ls_number_reflns 5985
_refine_ls_number_restraints 0
_refine_ls_restrained_S_all 1.041
_refine_ls_R_factor_all 0.0335
_refine_ls_R_factor_gt 0.0304
_refine_ls_shift/su_max 0.000
_refine_ls_shift/su_mean 0.000
_refine_ls_structure_factor_coef Fsqd
_refine_ls_weighting_details 'w=1/[\s^2^(Fo^2^)+(0.0418P)^2^] where P=(Fo^2^+2Fc^2^)/3'
_refine_ls_weighting_scheme calc
_refine_ls_wR_factor_gt 0.0761
_refine_ls_wR_factor_ref 0.0777
_reflns_Friedel_coverage 0.517
_reflns_Friedel_fraction_full 0.724
_reflns_Friedel_fraction_max 0.649
_reflns_number_gt 5626
_reflns_number_total 5985
_reflns_threshold_expression 'I > 2\s(I)'
_cod_data_source_file om6b00330_si_002.cif
_cod_data_source_block 5a
_cod_database_code 4088700
_shelx_space_group_comment
;
The symmetry employed for this shelxl refinement is uniquely defined
by the following loop, which should always be used as a source of
symmetry information in preference to the above space-group names.
They are only intended as comments.
;
_shelxl_version_number 2014-3

loop_
_space_group_symop_operation_xyz
'x, y, z'
'x+1/2, -y+1/2, -z'
'-x, y+1/2, -z+1/2'
'-x+1/2, -y, z+1/2'

loop_
_atom_site_label
_atom_site_type_symbol
_atom_site_fract_x
_atom_site_fract_y
_atom_site_fract_z
_atom_site_U_iso_or_equiv
_atom_site_adp_type
_atom_site_occupancy
_atom_site_site_symmetry_order
_atom_site_calc_flag
_atom_site_refinement_flags_posn
_atom_site_refinement_flags_adp
C1 C 0.2365(6) -0.0400(5) 0.18864(15) 0.0414(13) Uani 1 1 d . .
C2 C 0.2965(6) -0.0787(4) 0.15099(15) 0.0377(11) Uani 1 1 d . .
C3 C 0.3850(5) 0.0083(4) 0.13449(15) 0.0352(10) Uani 1 1 d . .
C4 C 0.3788(6) 0.1006(4) 0.16207(17) 0.0404(12) Uani 1 1 d . .
C5 C 0.2867(6) 0.0725(5) 0.19530(14) 0.0425(12) Uani 1 1 d . .
C6 C 0.1493(10) -0.1086(7) 0.2176(3) 0.085(3) Uani 1 1 d . .
H6A H 0.2137 -0.1411 0.2376 0.127 Uiso 1 1 calc R U
H6B H 0.0995 -0.1677 0.2031 0.127 Uiso 1 1 calc R U
H6C H 0.0780 -0.0615 0.2309 0.127 Uiso 1 1 calc R U
C7 C 0.2727(9) -0.1934(5) 0.1328(3) 0.069(2) Uani 1 1 d . .
H7A H 0.2975 -0.1917 0.1045 0.103 Uiso 1 1 calc R U
H7B H 0.1713 -0.2146 0.1359 0.103 Uiso 1 1 calc R U
H7C H 0.3341 -0.2474 0.1465 0.103 Uiso 1 1 calc R U
C8 C 0.4898(7) -0.0019(8) 0.09999(19) 0.066(2) Uani 1 1 d . .
H8A H 0.5844 -0.0248 0.1101 0.099 Uiso 1 1 calc R U
H8B H 0.4986 0.0697 0.0865 0.099 Uiso 1 1 calc R U
H8C H 0.4540 -0.0572 0.0811 0.099 Uiso 1 1 calc R U
C9 C 0.4775(7) 0.2029(6) 0.1606(3) 0.064(2) Uani 1 1 d . .
H9A H 0.5726 0.1838 0.1714 0.096 Uiso 1 1 calc R U
H9B H 0.4350 0.2623 0.1766 0.096 Uiso 1 1 calc R U
H9C H 0.4878 0.2276 0.1329 0.096 Uiso 1 1 calc R U
C10 C 0.2673(10) 0.1385(8) 0.2341(2) 0.083(3) Uani 1 1 d . .
H10A H 0.3476 0.1225 0.2522 0.124 Uiso 1 1 calc R U
H10B H 0.1762 0.1173 0.2468 0.124 Uiso 1 1 calc R U
H10C H 0.2657 0.2177 0.2280 0.124 Uiso 1 1 calc R U
C11 C -0.1246(5) 0.2665(4) 0.11528(15) 0.0341(11) Uani 1 1 d . .
H11A H -0.1661 0.2311 0.1393 0.041 Uiso 1 1 calc R U
H11B H -0.1465 0.3465 0.1169 0.041 Uiso 1 1 calc R U
C12 C -0.2008(6) 0.2192(5) 0.07862(16) 0.0399(12) Uani 1 1 d . .
H12 H -0.1695 0.1500 0.0685 0.048 Uiso 1 1 calc R U
C13 C -0.3097(6) 0.2710(5) 0.06013(16) 0.0412(12) Uani 1 1 d . .
H13A H -0.3428 0.3403 0.0697 0.049 Uiso 1 1 calc R U
H13B H -0.3536 0.2383 0.0374 0.049 Uiso 1 1 calc R U
C14 C 0.1376(6) 0.3596(4) 0.15275(14) 0.0335(10) Uani 1 1 d . .
H14 H 0.2410 0.3444 0.1594 0.040 Uiso 1 1 calc R U
C15 C 0.0506(6) 0.3488(5) 0.19236(15) 0.0406(12) Uani 1 1 d . .
H15A H 0.0484 0.2711 0.2007 0.061 Uiso 1 1 calc R U
H15B H -0.0482 0.3751 0.1881 0.061 Uiso 1 1 calc R U
H15C H 0.0969 0.3933 0.2131 0.061 Uiso 1 1 calc R U
C16 C 0.1298(7) 0.4821(4) 0.13768(19) 0.0449(12) Uani 1 1 d . .
H16A H 0.1978 0.4923 0.1156 0.067 Uiso 1 1 calc R U
H16B H 0.1549 0.5323 0.1595 0.067 Uiso 1 1 calc R U
H16C H 0.0317 0.4982 0.1285 0.067 Uiso 1 1 calc R U
C17 C 0.1367(6) 0.2856(4) 0.06467(13) 0.0323(10) Uani 1 1 d . .
H17 H 0.1079 0.2215 0.0476 0.039 Uiso 1 1 calc R U
C18 C 0.3056(6) 0.2921(5) 0.06191(16) 0.0387(11) Uani 1 1 d . .
H18A H 0.3347 0.2972 0.0339 0.058 Uiso 1 1 calc R U
H18B H 0.3479 0.2257 0.0738 0.058 Uiso 1 1 calc R U
H18C H 0.3398 0.3576 0.0763 0.058 Uiso 1 1 calc R U
C19 C 0.0644(7) 0.3900(4) 0.04523(16) 0.0400(12) Uani 1 1 d . .
H19C H 0.0988 0.4569 0.0587 0.060 Uiso 1 1 calc R U
H19B H -0.0407 0.3848 0.0480 0.060 Uiso 1 1 calc R U
H19A H 0.0899 0.3935 0.0169 0.060 Uiso 1 1 calc R U
C26 C -0.0798(6) 0.0145(4) 0.15144(14) 0.0327(10) Uani 1 1 d . .
C27 C -0.0458(6) -0.0099(4) 0.11535(14) 0.0308(10) Uani 1 1 d . .
C28 C 0.0543(5) 0.0015(4) 0.08467(13) 0.0265(9) Uani 1 1 d . .
C25 C -0.1839(6) 0.0018(4) 0.18498(14) 0.0357(11) Uani 1 1 d . .
C20 C -0.1909(5) 0.0774(5) 0.21724(13) 0.0361(10) Uani 1 1 d . .
H20 H -0.1255 0.1376 0.2186 0.043 Uiso 1 1 calc R U
C21 C -0.2967(6) 0.0622(5) 0.24750(14) 0.0405(11) Uani 1 1 d . .
H21 H -0.3026 0.1136 0.2688 0.049 Uiso 1 1 calc R U
C22 C -0.3920(6) -0.0275(5) 0.24633(16) 0.0424(12) Uani 1 1 d . .
H22 H -0.4623 -0.0365 0.2667 0.051 Uiso 1 1 calc R U
C23 C -0.3836(6) -0.1045(5) 0.21486(16) 0.0397(12) Uani 1 1 d . .
H23 H -0.4470 -0.1661 0.2143 0.048 Uiso 1 1 calc R U
C24 C -0.2820(6) -0.0905(4) 0.18431(14) 0.0359(11) Uani 1 1 d . .
H24 H -0.2778 -0.1422 0.1631 0.043 Uiso 1 1 calc R U
C29 C 0.0710(6) -0.0234(4) 0.04505(14) 0.0298(9) Uani 1 1 d . .
C36 C 0.2105(6) 0.0094(4) 0.02322(14) 0.0337(10) Uani 1 1 d . .
H36A H 0.2552 -0.0566 0.0117 0.051 Uiso 1 1 calc R U
H36B H 0.2774 0.0438 0.0421 0.051 Uiso 1 1 calc R U
H36C H 0.1876 0.0621 0.0019 0.051 Uiso 1 1 calc R U
C30 C -0.0475(5) -0.0792(4) 0.02154(13) 0.0298(9) Uani 1 1 d . .
C31 C -0.1673(7) -0.1316(5) 0.03975(14) 0.0454(13) Uani 1 1 d . .
H31 H -0.1732 -0.1340 0.0680 0.054 Uiso 1 1 calc R U
C32 C -0.2788(7) -0.1807(5) 0.01663(17) 0.0507(15) Uani 1 1 d . .
H32 H -0.3582 -0.2150 0.0296 0.061 Uiso 1 1 calc R U
C33 C -0.2725(7) -0.1788(5) -0.02547(17) 0.0441(13) Uani 1 1 d . .
H33 H -0.3468 -0.2116 -0.0409 0.053 Uiso 1 1 calc R U
C34 C -0.1544(7) -0.1275(4) -0.04397(14) 0.0395(11) Uani 1 1 d . .
H34 H -0.1490 -0.1258 -0.0722 0.047 Uiso 1 1 calc R U
C35 C -0.0434(6) -0.0783(4) -0.02112(13) 0.0323(10) Uani 1 1 d . .
H35 H 0.0354 -0.0441 -0.0343 0.039 Uiso 1 1 calc R U
C37 C 0.2803(7) 0.1212(5) 0.37865(18) 0.0434(12) Uani 1 1 d . .
F1 F 0.3508(5) 0.2089(3) 0.39654(11) 0.0541(8) Uani 1 1 d . .
F2 F 0.2187(4) 0.0602(3) 0.40866(11) 0.0575(8) Uani 1 1 d . .
F3 F 0.1705(4) 0.1652(3) 0.35661(14) 0.0640(10) Uani 1 1 d . .
O1 O 0.4760(5) 0.1243(4) 0.32354(12) 0.0528(11) Uani 1 1 d . .
O2 O 0.5003(5) -0.0107(4) 0.37865(13) 0.0547(11) Uani 1 1 d . .
O3 O 0.3131(5) -0.0388(3) 0.32689(12) 0.0520(11) Uani 1 1 d . .
P1 P 0.07846(13) 0.24862(9) 0.11690(3) 0.0273(2) Uani 1 1 d . .
Rh1 Rh 0.15337(4) 0.06799(3) 0.13830(2) 0.02618(9) Uani 1 1 d . .
S1 S 0.40692(15) 0.03852(10) 0.34844(4) 0.0381(3) Uani 1 1 d . .

loop_
_atom_site_aniso_label
_atom_site_aniso_U_11
_atom_site_aniso_U_22
_atom_site_aniso_U_33
_atom_site_aniso_U_23
_atom_site_aniso_U_13
_atom_site_aniso_U_12
C1 0.042(3) 0.051(3) 0.032(2) 0.019(2) -0.002(2) 0.016(2)
C2 0.039(2) 0.033(2) 0.041(2) 0.000(2) -0.013(2) 0.017(2)
C3 0.028(2) 0.051(3) 0.027(2) 0.000(2) -0.0041(19) 0.009(2)
C4 0.032(3) 0.041(3) 0.049(3) 0.003(2) -0.018(2) 0.003(2)
C5 0.048(3) 0.053(3) 0.026(2) -0.005(2) -0.015(2) 0.019(3)
C6 0.063(4) 0.102(6) 0.089(5) 0.064(5) 0.019(5) 0.030(5)
C7 0.077(4) 0.035(3) 0.095(5) -0.009(3) -0.035(5) 0.018(3)
C8 0.045(3) 0.113(6) 0.041(3) 0.018(3) 0.005(3) 0.031(4)
C9 0.050(4) 0.049(3) 0.093(5) 0.007(3) -0.038(4) -0.003(3)
C10 0.092(6) 0.114(6) 0.042(3) -0.030(4) -0.025(4) 0.060(5)
C11 0.036(3) 0.030(2) 0.037(2) -0.0026(18) -0.004(2) 0.002(2)
C12 0.038(3) 0.040(3) 0.043(3) -0.003(2) -0.007(2) -0.001(2)
C13 0.041(3) 0.046(3) 0.037(2) 0.001(2) -0.007(2) -0.001(2)
C14 0.031(2) 0.035(2) 0.034(2) -0.0059(18) -0.005(2) 0.002(2)
C15 0.043(3) 0.045(3) 0.034(2) -0.013(2) -0.001(2) 0.000(2)
C16 0.057(3) 0.031(2) 0.047(3) -0.012(2) -0.001(3) -0.001(2)
C17 0.036(3) 0.031(2) 0.0295(19) -0.0038(17) -0.003(2) 0.001(2)
C18 0.041(3) 0.040(3) 0.035(2) 0.004(2) 0.001(2) -0.002(2)
C19 0.050(3) 0.033(2) 0.037(2) 0.006(2) 0.000(2) 0.001(2)
C26 0.035(2) 0.031(2) 0.031(2) 0.0005(18) 0.002(2) 0.001(2)
C27 0.037(2) 0.027(2) 0.028(2) -0.0001(17) -0.003(2) -0.004(2)
C28 0.034(2) 0.024(2) 0.0209(18) -0.0031(16) -0.0070(18) 0.0009(18)
C25 0.040(3) 0.041(3) 0.026(2) 0.0014(19) 0.000(2) 0.008(2)
C20 0.040(3) 0.041(3) 0.0270(19) -0.004(2) -0.0001(18) 0.000(2)
C21 0.048(3) 0.045(3) 0.028(2) -0.002(2) 0.004(2) 0.006(3)
C22 0.038(3) 0.054(3) 0.035(2) 0.013(2) 0.007(2) 0.011(2)
C23 0.037(3) 0.044(3) 0.039(2) 0.008(2) 0.001(2) 0.001(2)
C24 0.040(3) 0.039(3) 0.029(2) 0.0012(19) -0.001(2) 0.003(2)
C29 0.038(3) 0.026(2) 0.0258(19) 0.0003(17) 0.0017(19) 0.001(2)
C36 0.039(2) 0.038(3) 0.0237(19) -0.0002(18) 0.0042(19) -0.002(2)
C30 0.038(2) 0.026(2) 0.0249(18) -0.0026(17) -0.0007(18) -0.001(2)
C31 0.061(4) 0.049(3) 0.026(2) -0.002(2) 0.008(3) -0.016(3)
C32 0.055(3) 0.056(3) 0.041(3) -0.007(3) 0.005(3) -0.028(3)
C33 0.054(3) 0.040(3) 0.038(3) -0.005(2) -0.008(3) -0.011(3)
C34 0.052(3) 0.038(2) 0.029(2) 0.0014(18) -0.006(3) -0.004(3)
C35 0.042(2) 0.032(2) 0.0224(18) 0.0014(18) -0.0002(18) 0.000(2)
C37 0.044(3) 0.038(3) 0.048(3) 0.005(2) 0.000(3) -0.004(2)
F1 0.062(2) 0.0423(16) 0.0582(18) -0.0107(15) 0.005(2) -0.0022(19)
F2 0.067(2) 0.0515(18) 0.0546(18) 0.0083(17) 0.0199(17) -0.0030(19)
F3 0.0449(18) 0.0523(18) 0.095(3) 0.020(2) -0.004(2) 0.0032(16)
O1 0.059(3) 0.061(3) 0.0379(19) -0.0013(18) 0.0087(19) -0.021(2)
O2 0.058(2) 0.055(2) 0.052(2) -0.0028(19) -0.015(2) 0.014(2)
O3 0.063(3) 0.051(2) 0.0422(19) -0.0085(16) -0.0047(19) -0.022(2)
P1 0.0301(6) 0.0244(5) 0.0273(5) -0.0023(4) -0.0025(5) 0.0018(5)
Rh1 0.03087(15) 0.02689(14) 0.02080(12) -0.00072(12) -0.00033(14) 0.00350(15)
S1 0.0428(6) 0.0390(6) 0.0325(5) -0.0026(4) -0.0022(5) -0.0056(5)

loop_
_atom_type_symbol
_atom_type_description
_atom_type_scat_dispersion_real
_atom_type_scat_dispersion_imag
_atom_type_scat_source
C C 0.0181 0.0091 'International Tables Vol C Tables 4.2.6.8 and 6.1.1.4'
H H 0.0000 0.0000 'International Tables Vol C Tables 4.2.6.8 and 6.1.1.4'
F F 0.0727 0.0534 'International Tables Vol C Tables 4.2.6.8 and 6.1.1.4'
O O 0.0492 0.0322 'International Tables Vol C Tables 4.2.6.8 and 6.1.1.4'
P P 0.2955 0.4335 'International Tables Vol C Tables 4.2.6.8 and 6.1.1.4'
Rh Rh 0.0927 3.6045 'International Tables Vol C Tables 4.2.6.8 and 6.1.1.4'
S S 0.3331 0.5567 'International Tables Vol C Tables 4.2.6.8 and 6.1.1.4'

loop_
_geom_angle_atom_site_label_1
_geom_angle_atom_site_label_2
_geom_angle_atom_site_label_3
_geom_angle
C5 C1 C2 108.2(5)
C5 C1 C6 125.8(6)
C2 C1 C6 125.8(6)
C5 C1 Rh1 71.6(3)
C2 C1 Rh1 70.7(3)
C6 C1 Rh1 127.8(4)
C3 C2 C1 108.4(5)
C3 C2 C7 126.1(6)
C1 C2 C7 125.5(6)
C3 C2 Rh1 71.8(3)
C1 C2 Rh1 71.7(3)
C7 C2 Rh1 123.6(4)
C2 C3 C4 107.1(4)
C2 C3 C8 126.6(6)
C4 C3 C8 125.1(6)
C2 C3 Rh1 70.9(3)
C4 C3 Rh1 71.5(3)
C8 C3 Rh1 132.5(4)
C5 C4 C3 109.5(5)
C5 C4 C9 124.4(6)
C3 C4 C9 125.1(6)
C5 C4 Rh1 71.7(3)
C3 C4 Rh1 71.2(3)
C9 C4 Rh1 132.5(4)
C4 C5 C1 106.9(5)
C4 C5 C10 126.8(7)
C1 C5 C10 125.3(6)
C4 C5 Rh1 71.2(3)
C1 C5 Rh1 71.1(3)
C10 C5 Rh1 131.3(4)
C1 C6 H6A 109.5
C1 C6 H6B 109.5
H6A C6 H6B 109.5
C1 C6 H6C 109.5
H6A C6 H6C 109.5
H6B C6 H6C 109.5
C2 C7 H7A 109.5
C2 C7 H7B 109.5
H7A C7 H7B 109.5
C2 C7 H7C 109.5
H7A C7 H7C 109.5
H7B C7 H7C 109.5
C3 C8 H8A 109.5
C3 C8 H8B 109.5
H8A C8 H8B 109.5
C3 C8 H8C 109.5
H8A C8 H8C 109.5
H8B C8 H8C 109.5
C4 C9 H9A 109.5
C4 C9 H9B 109.5
H9A C9 H9B 109.5
C4 C9 H9C 109.5
H9A C9 H9C 109.5
H9B C9 H9C 109.5
C5 C10 H10A 109.5
C5 C10 H10B 109.5
H10A C10 H10B 109.5
C5 C10 H10C 109.5
H10A C10 H10C 109.5
H10B C10 H10C 109.5
C12 C11 P1 116.0(4)
C12 C11 H11A 108.3
P1 C11 H11A 108.3
C12 C11 H11B 108.3
P1 C11 H11B 108.3
H11A C11 H11B 107.4
C13 C12 C11 123.1(5)
C13 C12 H12 118.5
C11 C12 H12 118.5
C12 C13 H13A 120.0
C12 C13 H13B 120.0
H13A C13 H13B 120.0
C15 C14 C16 109.3(4)
C15 C14 P1 109.5(4)
C16 C14 P1 117.0(3)
C15 C14 H14 106.9
C16 C14 H14 106.9
P1 C14 H14 106.9
C14 C15 H15A 109.5
C14 C15 H15B 109.5
H15A C15 H15B 109.5
C14 C15 H15C 109.5
H15A C15 H15C 109.5
H15B C15 H15C 109.5
C14 C16 H16A 109.5
C14 C16 H16B 109.5
H16A C16 H16B 109.5
C14 C16 H16C 109.5
H16A C16 H16C 109.5
H16B C16 H16C 109.5
C18 C17 C19 111.1(4)
C18 C17 P1 110.6(3)
C19 C17 P1 117.0(3)
C18 C17 H17 105.8
C19 C17 H17 105.8
P1 C17 H17 105.8
C17 C18 H18A 109.5
C17 C18 H18B 109.5
H18A C18 H18B 109.5
C17 C18 H18C 109.5
H18A C18 H18C 109.5
H18B C18 H18C 109.5
C17 C19 H19C 109.5
C17 C19 H19B 109.5
H19C C19 H19B 109.5
C17 C19 H19A 109.5
H19C C19 H19A 109.5
H19B C19 H19A 109.5
C27 C26 C25 147.8(5)
C27 C26 Rh1 69.8(3)
C25 C26 Rh1 141.5(4)
C26 C27 C28 146.8(5)
C26 C27 Rh1 77.2(3)
C28 C27 Rh1 70.0(3)
C29 C28 C27 140.3(5)
C29 C28 Rh1 146.7(4)
C27 C28 Rh1 72.9(3)
C20 C25 C24 118.9(5)
C20 C25 C26 122.6(5)
C24 C25 C26 118.5(4)
C25 C20 C21 119.5(5)
C25 C20 H20 120.2
C21 C20 H20 120.2
C22 C21 C20 121.0(5)
C22 C21 H21 119.5
C20 C21 H21 119.5
C21 C22 C23 119.9(5)
C21 C22 H22 120.1
C23 C22 H22 120.1
C24 C23 C22 120.3(5)
C24 C23 H23 119.8
C22 C23 H23 119.8
C23 C24 C25 120.4(5)
C23 C24 H24 119.8
C25 C24 H24 119.8
C28 C29 C30 121.5(4)
C28 C29 C36 120.0(4)
C30 C29 C36 118.5(4)
C29 C36 H36A 109.5
C29 C36 H36B 109.5
H36A C36 H36B 109.5
C29 C36 H36C 109.5
H36A C36 H36C 109.5
H36B C36 H36C 109.5
C31 C30 C35 117.1(5)
C31 C30 C29 123.0(4)
C35 C30 C29 119.9(4)
C30 C31 C32 121.4(4)
C30 C31 H31 119.3
C32 C31 H31 119.3
C33 C32 C31 120.5(6)
C33 C32 H32 119.7
C31 C32 H32 119.7
C34 C33 C32 118.8(5)
C34 C33 H33 120.6
C32 C33 H33 120.6
C33 C34 C35 120.9(4)
C33 C34 H34 119.5
C35 C34 H34 119.5
C34 C35 C30 121.3(5)
C34 C35 H35 119.4
C30 C35 H35 119.4
F3 C37 F2 107.3(5)
F3 C37 F1 106.7(5)
F2 C37 F1 106.9(5)
F3 C37 S1 112.8(4)
F2 C37 S1 112.1(4)
F1 C37 S1 110.7(4)
C14 P1 C17 109.9(2)
C14 P1 C11 103.1(2)
C17 P1 C11 103.3(2)
C14 P1 Rh1 111.91(16)
C17 P1 Rh1 114.23(15)
C11 P1 Rh1 113.52(16)
C28 Rh1 C27 37.02(18)
C28 Rh1 C2 96.53(17)
C27 Rh1 C2 102.79(19)
C28 Rh1 C3 103.61(18)
C27 Rh1 C3 129.40(19)
C2 Rh1 C3 37.2(2)
C28 Rh1 C1 123.11(19)
C27 Rh1 C1 107.3(2)
C2 Rh1 C1 37.57(19)
C3 Rh1 C1 62.46(19)
C28 Rh1 C4 138.0(2)
C27 Rh1 C4 164.68(18)
C2 Rh1 C4 61.93(19)
C3 Rh1 C4 37.29(19)
C1 Rh1 C4 61.7(2)
C28 Rh1 C5 158.88(19)
C27 Rh1 C5 139.1(2)
C2 Rh1 C5 62.7(2)
C3 Rh1 C5 62.71(19)
C1 Rh1 C5 37.3(2)
C4 Rh1 C5 37.0(2)
C28 Rh1 C26 69.97(17)
C27 Rh1 C26 33.05(18)
C2 Rh1 C26 107.19(19)
C3 Rh1 C26 144.21(19)
C1 Rh1 C26 90.84(19)
C4 Rh1 C26 147.85(19)
C5 Rh1 C26 110.8(2)
C28 Rh1 P1 88.11(12)
C27 Rh1 P1 92.43(13)
C2 Rh1 P1 160.33(15)
C3 Rh1 P1 123.09(14)
C1 Rh1 P1 147.55(15)
C4 Rh1 P1 102.29(14)
C5 Rh1 P1 112.71(17)
C26 Rh1 P1 92.37(13)
O2 S1 O3 115.7(3)
O2 S1 O1 115.0(3)
O3 S1 O1 115.2(2)
O2 S1 C37 102.5(3)
O3 S1 C37 103.8(3)
O1 S1 C37 101.8(3)

loop_
_geom_bond_atom_site_label_1
_geom_bond_atom_site_label_2
_geom_bond_distance
C1 C5 1.425(9)
C1 C2 1.428(7)
C1 C6 1.481(9)
C1 Rh1 2.224(5)
C2 C3 1.415(8)
C2 C7 1.501(8)
C2 Rh1 2.210(5)
C3 C4 1.422(7)
C3 C8 1.485(8)
C3 Rh1 2.222(4)
C4 C5 1.416(8)
C4 C9 1.508(8)
C4 Rh1 2.225(5)
C5 C10 1.505(7)
C5 Rh1 2.231(4)
C6 H6A 0.9600
C6 H6B 0.9600
C6 H6C 0.9600
C7 H7A 0.9600
C7 H7B 0.9600
C7 H7C 0.9600
C8 H8A 0.9600
C8 H8B 0.9600
C8 H8C 0.9600
C9 H9A 0.9600
C9 H9B 0.9600
C9 H9C 0.9600
C10 H10A 0.9600
C10 H10B 0.9600
C10 H10C 0.9600
C11 C12 1.498(7)
C11 P1 1.857(5)
C11 H11A 0.9700
C11 H11B 0.9700
C12 C13 1.313(7)
C12 H12 0.9300
C13 H13A 0.9300
C13 H13B 0.9300
C14 C15 1.528(7)
C14 C16 1.535(7)
C14 P1 1.846(5)
C14 H14 0.9800
C15 H15A 0.9600
C15 H15B 0.9600
C15 H15C 0.9600
C16 H16A 0.9600
C16 H16B 0.9600
C16 H16C 0.9600
C17 C18 1.538(7)
C17 C19 1.540(7)
C17 P1 1.849(5)
C17 H17 0.9800
C18 H18A 0.9600
C18 H18B 0.9600
C18 H18C 0.9600
C19 H19C 0.9600
C19 H19B 0.9600
C19 H19A 0.9600
C26 C27 1.259(7)
C26 C25 1.460(7)
C26 Rh1 2.252(5)
C27 C28 1.365(7)
C27 Rh1 2.166(5)
C28 C29 1.344(6)
C28 Rh1 2.130(4)
C25 C20 1.389(7)
C25 C24 1.411(7)
C20 C21 1.394(7)
C20 H20 0.9300
C21 C22 1.371(8)
C21 H21 0.9300
C22 C23 1.382(8)
C22 H22 0.9300
C23 C24 1.374(7)
C23 H23 0.9300
C24 H24 0.9300
C29 C30 1.481(7)
C29 C36 1.507(7)
C36 H36A 0.9600
C36 H36B 0.9600
C36 H36C 0.9600
C30 C31 1.388(7)
C30 C35 1.403(6)
C31 C32 1.394(8)
C31 H31 0.9300
C32 C33 1.385(8)
C32 H32 0.9300
C33 C34 1.374(8)
C33 H33 0.9300
C34 C35 1.386(7)
C34 H34 0.9300
C35 H35 0.9300
C37 F3 1.338(7)
C37 F2 1.344(6)
C37 F1 1.355(7)
C37 S1 1.807(6)
O1 S1 1.448(4)
O2 S1 1.430(4)
O3 S1 1.438(4)
P1 Rh1 2.3537(11)

loop_
_geom_torsion_atom_site_label_1
_geom_torsion_atom_site_label_2
_geom_torsion_atom_site_label_3
_geom_torsion_atom_site_label_4
_geom_torsion
C5 C1 C2 C3 0.7(5)
C6 C1 C2 C3 -173.9(6)
Rh1 C1 C2 C3 62.9(3)
C5 C1 C2 C7 179.1(5)
C6 C1 C2 C7 4.5(9)
Rh1 C1 C2 C7 -118.7(5)
C5 C1 C2 Rh1 -62.2(3)
C6 C1 C2 Rh1 123.2(6)
C1 C2 C3 C4 -0.1(5)
C7 C2 C3 C4 -178.5(5)
Rh1 C2 C3 C4 62.7(3)
C1 C2 C3 C8 167.8(5)
C7 C2 C3 C8 -10.5(8)
Rh1 C2 C3 C8 -129.3(5)
C1 C2 C3 Rh1 -62.9(3)
C7 C2 C3 Rh1 118.8(5)
C2 C3 C4 C5 -0.5(5)
C8 C3 C4 C5 -168.7(5)
Rh1 C3 C4 C5 61.8(3)
C2 C3 C4 C9 168.4(5)
C8 C3 C4 C9 0.2(8)
Rh1 C3 C4 C9 -129.2(5)
C2 C3 C4 Rh1 -62.4(3)
C8 C3 C4 Rh1 129.4(5)
C3 C4 C5 C1 1.0(5)
C9 C4 C5 C1 -168.0(5)
Rh1 C4 C5 C1 62.5(3)
C3 C4 C5 C10 170.4(5)
C9 C4 C5 C10 1.4(9)
Rh1 C4 C5 C10 -128.0(6)
C3 C4 C5 Rh1 -61.6(3)
C9 C4 C5 Rh1 129.4(5)
C2 C1 C5 C4 -1.0(5)
C6 C1 C5 C4 173.6(6)
Rh1 C1 C5 C4 -62.6(3)
C2 C1 C5 C10 -170.7(5)
C6 C1 C5 C10 3.9(9)
Rh1 C1 C5 C10 127.7(6)
C2 C1 C5 Rh1 61.6(3)
C6 C1 C5 Rh1 -123.8(6)
P1 C11 C12 C13 -139.8(5)
C25 C26 C27 C28 -178.1(7)
Rh1 C26 C27 C28 -9.9(8)
C25 C26 C27 Rh1 -168.2(9)
C26 C27 C28 C29 -172.6(7)
Rh1 C27 C28 C29 177.0(7)
C26 C27 C28 Rh1 10.3(8)
C27 C26 C25 C20 -160.1(8)
Rh1 C26 C25 C20 37.8(8)
C27 C26 C25 C24 19.3(11)
Rh1 C26 C25 C24 -142.7(5)
C24 C25 C20 C21 -1.7(7)
C26 C25 C20 C21 177.7(5)
C25 C20 C21 C22 1.3(8)
C20 C21 C22 C23 0.2(8)
C21 C22 C23 C24 -1.2(8)
C22 C23 C24 C25 0.8(8)
C20 C25 C24 C23 0.7(7)
C26 C25 C24 C23 -178.7(5)
C27 C28 C29 C30 2.0(9)
Rh1 C28 C29 C30 176.8(4)
C27 C28 C29 C36 179.7(6)
Rh1 C28 C29 C36 -5.4(9)
C28 C29 C30 C31 -14.8(7)
C36 C29 C30 C31 167.4(5)
C28 C29 C30 C35 163.8(5)
C36 C29 C30 C35 -14.0(7)
C35 C30 C31 C32 -0.3(8)
C29 C30 C31 C32 178.2(5)
C30 C31 C32 C33 0.3(10)
C31 C32 C33 C34 -0.1(10)
C32 C33 C34 C35 -0.1(9)
C33 C34 C35 C30 0.0(8)
C31 C30 C35 C34 0.2(8)
C29 C30 C35 C34 -178.5(5)
C15 C14 P1 C17 162.4(4)
C16 C14 P1 C17 37.5(5)
C15 C14 P1 C11 52.8(4)
C16 C14 P1 C11 -72.2(5)
C15 C14 P1 Rh1 -69.5(4)
C16 C14 P1 Rh1 165.5(4)
C18 C17 P1 C14 62.4(4)
C19 C17 P1 C14 -66.2(4)
C18 C17 P1 C11 171.8(3)
C19 C17 P1 C11 43.3(4)
C18 C17 P1 Rh1 -64.4(4)
C19 C17 P1 Rh1 167.1(3)
C12 C11 P1 C14 158.6(4)
C12 C11 P1 C17 44.2(4)
C12 C11 P1 Rh1 -80.1(4)
F3 C37 S1 O2 -172.7(4)
F2 C37 S1 O2 -51.5(5)
F1 C37 S1 O2 67.8(4)
F3 C37 S1 O3 -51.9(4)
F2 C37 S1 O3 69.3(5)
F1 C37 S1 O3 -171.4(4)
F3 C37 S1 O1 68.0(4)
F2 C37 S1 O1 -170.7(4)
F1 C37 S1 O1 -51.5(4)
